data_7225580
loop_
_publ_author_name
'Mondal, Ranjan Kumar'
'Dhibar, Subhendu'
'Mukherjee, Priyanka'
'Chattopadhyay, Asoke Prasun'
'Saha, Rajat'
'Dey, Biswajit'

_publ_section_title
;
 A selective picomolar level fluorometric sensing of Cr(VI)-oxoanion in
 water medium by a novel metal-organic complex
;
_journal_name_full 'RSC Adv.'
_journal_paper_doi 10.1039/C6RA12819J
_journal_year 2016
_chemical_formula_sum 'C24 H38 Cu N4 O10'
_chemical_formula_weight 606.12
_space_group_crystal_system triclinic
_space_group_IT_number 2
_space_group_name_Hall '-P 1'
_space_group_name_H-M_alt 'P -1'
_symmetry_space_group_name_Hall '-P 1'
_symmetry_space_group_name_H-M 'P -1'
_atom_sites_solution_hydrogens mixed
_audit_creation_method SHELXL-2014/7
_audit_update_record
;
2016-03-08 deposited with the CCDC.
2016-06-16 downloaded from the CCDC.
;
_cell_angle_alpha 85.036(6)
_cell_angle_beta 87.910(6)
_cell_angle_gamma 65.323(5)
_cell_formula_units_Z 2
_cell_length_a 9.802(3)
_cell_length_b 11.002(4)
_cell_length_c 14.295(5)
_cell_measurement_temperature 293(2)
_cell_volume 1395.6(8)
_computing_structure_refinement 'SHELXL-2014/7 (Sheldrick, 2014)'
_diffrn_ambient_temperature 293(2)
_diffrn_measured_fraction_theta_full 0.962
_diffrn_measured_fraction_theta_max 0.962
_diffrn_radiation_type MoK\a
_diffrn_radiation_wavelength 0.71073
_diffrn_reflns_av_R_equivalents 0.0378
_diffrn_reflns_av_unetI/netI 0.0585
_diffrn_reflns_Laue_measured_fraction_full 0.962
_diffrn_reflns_Laue_measured_fraction_max 0.962
_diffrn_reflns_limit_h_max 11
_diffrn_reflns_limit_h_min -11
_diffrn_reflns_limit_k_max 11
_diffrn_reflns_limit_k_min -12
_diffrn_reflns_limit_l_max 16
_diffrn_reflns_limit_l_min -16
_diffrn_reflns_number 8466
_diffrn_reflns_point_group_measured_fraction_full 0.962
_diffrn_reflns_point_group_measured_fraction_max 0.962
_diffrn_reflns_theta_full 23.924
_diffrn_reflns_theta_max 23.924
_diffrn_reflns_theta_min 1.430
_exptl_absorpt_coefficient_mu 0.843
_exptl_crystal_density_diffrn 1.442
_exptl_crystal_F_000 638
_refine_diff_density_max 2.495
_refine_diff_density_min -1.268
_refine_diff_density_rms 0.164
_refine_ls_extinction_method none
_refine_ls_goodness_of_fit_ref 1.127
_refine_ls_hydrogen_treatment constr
_refine_ls_matrix_type full
_refine_ls_number_parameters 352
_refine_ls_number_reflns 4183
_refine_ls_number_restraints 0
_refine_ls_restrained_S_all 1.127
_refine_ls_R_factor_all 0.1263
_refine_ls_R_factor_gt 0.1143
_refine_ls_shift/su_max 0.000
_refine_ls_shift/su_mean 0.000
_refine_ls_structure_factor_coef Fsqd
_refine_ls_weighting_details 'w=1/[\s^2^(Fo^2^)+(0.1385P)^2^+19.7356P] where P=(Fo^2^+2Fc^2^)/3'
_refine_ls_weighting_scheme calc
_refine_ls_wR_factor_gt 0.3230
_refine_ls_wR_factor_ref 0.3309
_reflns_Friedel_coverage 0.000
_reflns_number_gt 3470
_reflns_number_total 4183
_reflns_threshold_expression 'I > 2\s(I)'
_cod_data_source_file c6ra12819j2.cif
_cod_data_source_block shelx
_cod_database_code 7225580
_shelx_shelxl_version_number 2014/7
_shelx_space_group_comment
;
The symmetry employed for this shelxl refinement is uniquely defined
by the following loop, which should always be used as a source of
symmetry information in preference to the above space-group names.
They are only intended as comments.
;

loop_
_space_group_symop_operation_xyz
'x, y, z'
'-x, -y, -z'

loop_
_atom_site_label
_atom_site_type_symbol
_atom_site_fract_x
_atom_site_fract_y
_atom_site_fract_z
_atom_site_U_iso_or_equiv
_atom_site_adp_type
_atom_site_occupancy
_atom_site_site_symmetry_order
_atom_site_calc_flag
_atom_site_refinement_flags_posn
_atom_site_refinement_flags_adp
Cu1 Cu 0.21260(13) 0.24141(12) 0.63648(10) 0.0368(5) Uani 1 1 d . .
C1 C 0.4587(12) 0.2842(11) 0.7087(8) 0.040(3) Uani 1 1 d . .
C2 C 0.5421(12) 0.1337(10) 0.7283(8) 0.040(3) Uani 1 1 d . .
H2 H 0.6496 0.1125 0.7281 0.048 Uiso 1 1 calc R U
C3 C 0.5167(11) 0.0483(9) 0.6584(8) 0.034(2) Uani 1 1 d . .
C4 C 0.5023(17) 0.0918(14) 0.8260(9) 0.060(3) Uani 1 1 d . .
H4A H 0.3945 0.1194 0.8288 0.072 Uiso 1 1 calc R U
H4B H 0.5493 -0.0054 0.8349 0.072 Uiso 1 1 calc R U
C5 C 0.547(3) 0.147(2) 0.9071(12) 0.103(7) Uani 1 1 d . .
H5A H 0.5100 0.2438 0.8952 0.124 Uiso 1 1 calc R U
H5B H 0.4991 0.1294 0.9638 0.124 Uiso 1 1 calc R U
C6 C 0.714(3) 0.091(3) 0.9243(14) 0.124(10) Uani 1 1 d . .
H6A H 0.7312 0.1438 0.9690 0.149 Uiso 1 1 calc R U
H6B H 0.7611 0.1032 0.8658 0.149 Uiso 1 1 calc R U
C7 C 0.793(3) -0.055(3) 0.9597(16) 0.124(8) Uani 1 1 d . .
H7A H 0.8975 -0.0773 0.9675 0.186 Uiso 1 1 calc R U
H7B H 0.7503 -0.0692 1.0190 0.186 Uiso 1 1 calc R U
H7C H 0.7804 -0.1100 0.9153 0.186 Uiso 1 1 calc R U
C8 C -0.0886(12) 0.4179(10) 0.6749(8) 0.037(2) Uani 1 1 d . .
C9 C -0.1013(12) 0.3010(10) 0.7321(8) 0.038(2) Uani 1 1 d . .
H9 H -0.2079 0.3227 0.7435 0.046 Uiso 1 1 calc R U
C10 C -0.0311(11) 0.1686(10) 0.6865(8) 0.035(2) Uani 1 1 d . .
C11 C -0.0225(19) 0.2799(16) 0.8276(9) 0.068(4) Uani 1 1 d . .
H11A H -0.0256 0.2008 0.8614 0.081 Uiso 1 1 calc R U
H11B H 0.0823 0.2604 0.8153 0.081 Uiso 1 1 calc R U
C12 C -0.081(2) 0.3892(17) 0.8901(11) 0.080(5) Uani 1 1 d . .
H12A H -0.0082 0.3696 0.9399 0.096 Uiso 1 1 calc R U
H12B H -0.0879 0.4709 0.8547 0.096 Uiso 1 1 calc R U
C13 C -0.224(3) 0.414(2) 0.9323(18) 0.120(8) Uani 1 1 d . .
H13A H -0.2151 0.3350 0.9718 0.144 Uiso 1 1 calc R U
H13B H -0.2953 0.4278 0.8830 0.144 Uiso 1 1 calc R U
C14 C -0.290(3) 0.541(2) 0.9945(17) 0.135(10) Uani 1 1 d . .
H14A H -0.3852 0.5503 1.0199 0.202 Uiso 1 1 calc R U
H14B H -0.2215 0.5276 1.0448 0.202 Uiso 1 1 calc R U
H14C H -0.3018 0.6205 0.9558 0.202 Uiso 1 1 calc R U
C15 C 0.2133(13) 0.6654(11) 0.7667(8) 0.043(3) Uani 1 1 d . .
C16 C 0.1507(15) 0.7922(13) 0.7984(9) 0.054(3) Uani 1 1 d . .
H16 H 0.0480 0.8337 0.8098 0.065 Uiso 1 1 calc R U
C17 C 0.2390(19) 0.8562(13) 0.8130(10) 0.069(4) Uani 1 1 d . .
H17 H 0.1959 0.9420 0.8338 0.082 Uiso 1 1 calc R U
C18 C 0.393(2) 0.7962(16) 0.7973(11) 0.075(4) Uani 1 1 d . .
H18 H 0.4531 0.8406 0.8062 0.091 Uiso 1 1 calc R U
C19 C 0.4515(15) 0.6695(13) 0.7684(10) 0.058(3) Uani 1 1 d . .
H19 H 0.5544 0.6251 0.7587 0.070 Uiso 1 1 calc R U
C20 C 0.1162(11) 0.8188(11) 0.5586(8) 0.038(2) Uani 1 1 d . .
C21 C 0.1809(13) 0.6970(11) 0.5172(8) 0.043(3) Uani 1 1 d . .
H21 H 0.1234 0.6499 0.5078 0.051 Uiso 1 1 calc R U
C22 C 0.3279(13) 0.6465(11) 0.4905(9) 0.046(3) Uani 1 1 d . .
H22 H 0.3700 0.5656 0.4626 0.055 Uiso 1 1 calc R U
C23 C 0.4145(13) 0.7150(12) 0.5047(9) 0.047(3) Uani 1 1 d . .
H23 H 0.5148 0.6803 0.4866 0.057 Uiso 1 1 calc R U
C24 C 0.3543(13) 0.8303(11) 0.5443(8) 0.044(3) Uani 1 1 d . .
H24 H 0.4125 0.8763 0.5546 0.053 Uiso 1 1 calc R U
N1 N 0.3620(11) 0.6085(9) 0.7538(7) 0.047(2) Uani 1 1 d . .
H1 H 0.4022 0.5288 0.7352 0.056 Uiso 1 1 calc R U
N2 N 0.1341(12) 0.5991(10) 0.7489(8) 0.057(3) Uani 1 1 d . .
H2A H 0.1779 0.5201 0.7292 0.068 Uiso 1 1 calc R U
H2B H 0.0384 0.6345 0.7569 0.068 Uiso 1 1 calc R U
N3 N 0.2039(10) 0.8827(9) 0.5704(6) 0.040(2) Uani 1 1 d . .
H3 H 0.1659 0.9585 0.5949 0.048 Uiso 1 1 calc R U
N4 N -0.0228(11) 0.8724(10) 0.5865(7) 0.052(3) Uani 1 1 d . .
H4C H -0.0569 0.9474 0.6120 0.062 Uiso 1 1 calc R U
H4D H -0.0806 0.8327 0.5795 0.062 Uiso 1 1 calc R U
O1 O 0.3263(8) 0.3355(7) 0.6777(6) 0.048(2) Uani 1 1 d . .
O2 O 0.5230(9) 0.3551(7) 0.7259(7) 0.054(2) Uani 1 1 d . .
O3 O 0.3909(8) 0.0778(7) 0.6251(6) 0.0445(19) Uani 1 1 d . .
O4 O 0.6272(8) -0.0590(7) 0.6412(6) 0.0451(19) Uani 1 1 d . .
O5 O 0.0348(7) 0.4066(6) 0.6405(6) 0.0371(17) Uani 1 1 d . .
O6 O -0.2042(8) 0.5221(7) 0.6633(6) 0.047(2) Uani 1 1 d . .
O7 O 0.0964(8) 0.1349(7) 0.6439(5) 0.0390(17) Uani 1 1 d . .
O8 O -0.0967(9) 0.0939(8) 0.6931(7) 0.054(2) Uani 1 1 d . .
O1W O 0.2170(8) 0.2679(7) 0.4746(6) 0.0428(18) Uani 1 1 d . .
H1W1 H 0.2899 0.2016 0.4533 0.051 Uiso 1 1 d R U
H2W1 H 0.2122 0.3386 0.4430 0.051 Uiso 1 1 d R U
O2W O -0.1918(10) 0.7306(10) 0.7645(7) 0.063(2) Uani 1 1 d . .
H1W2 H -0.2153 0.6667 0.7545 0.076 Uiso 1 1 d R U
H2W2 H -0.2660 0.8038 0.7482 0.076 Uiso 1 1 d R U

loop_
_atom_site_aniso_label
_atom_site_aniso_U_11
_atom_site_aniso_U_22
_atom_site_aniso_U_33
_atom_site_aniso_U_23
_atom_site_aniso_U_13
_atom_site_aniso_U_12
Cu1 0.0194(7) 0.0211(7) 0.0731(10) -0.0126(6) 0.0022(5) -0.0099(5)
C1 0.025(6) 0.033(6) 0.068(7) -0.018(5) 0.006(5) -0.016(5)
C2 0.027(5) 0.028(5) 0.069(7) -0.017(5) 0.002(5) -0.014(4)
C3 0.024(5) 0.019(5) 0.055(6) -0.005(4) 0.000(4) -0.007(4)
C4 0.065(9) 0.050(8) 0.065(8) -0.017(6) 0.007(7) -0.022(7)
C5 0.19(2) 0.087(13) 0.060(10) -0.013(9) 0.005(12) -0.082(15)
C6 0.16(2) 0.21(3) 0.076(12) 0.014(15) -0.035(13) -0.15(2)
C7 0.103(17) 0.18(3) 0.099(16) -0.022(17) -0.004(12) -0.067(18)
C8 0.033(6) 0.029(6) 0.053(7) -0.009(5) -0.002(5) -0.016(5)
C9 0.029(5) 0.028(5) 0.061(7) -0.009(5) 0.006(5) -0.014(5)
C10 0.024(5) 0.025(5) 0.054(6) -0.007(4) 0.000(4) -0.008(4)
C11 0.089(11) 0.076(10) 0.051(8) -0.002(7) -0.001(7) -0.049(9)
C12 0.115(15) 0.068(10) 0.059(9) -0.007(7) 0.006(9) -0.041(10)
C13 0.15(2) 0.072(13) 0.15(2) -0.047(13) 0.056(17) -0.057(14)
C14 0.16(2) 0.091(15) 0.138(19) -0.050(14) 0.078(17) -0.034(15)
C15 0.048(7) 0.033(6) 0.051(7) -0.006(5) 0.005(5) -0.019(5)
C16 0.054(8) 0.042(7) 0.062(8) -0.013(6) 0.002(6) -0.014(6)
C17 0.087(12) 0.033(7) 0.080(10) -0.018(6) -0.006(8) -0.015(7)
C18 0.094(13) 0.066(10) 0.087(11) -0.009(8) -0.015(9) -0.051(10)
C19 0.047(7) 0.044(7) 0.089(10) -0.003(6) -0.007(7) -0.024(6)
C20 0.028(6) 0.036(6) 0.050(6) -0.003(5) -0.002(5) -0.012(5)
C21 0.047(7) 0.031(6) 0.057(7) -0.011(5) -0.002(5) -0.021(5)
C22 0.045(7) 0.026(6) 0.068(8) -0.013(5) 0.003(6) -0.016(5)
C23 0.029(6) 0.044(7) 0.073(8) -0.014(6) 0.000(5) -0.017(5)
C24 0.037(6) 0.037(6) 0.067(8) -0.009(5) 0.000(5) -0.022(5)
N1 0.042(6) 0.027(5) 0.072(7) -0.013(4) 0.002(5) -0.013(4)
N2 0.046(6) 0.034(5) 0.098(8) -0.022(5) 0.012(5) -0.022(5)
N3 0.038(5) 0.028(5) 0.055(6) -0.010(4) -0.001(4) -0.012(4)
N4 0.040(6) 0.045(6) 0.076(7) -0.013(5) 0.001(5) -0.021(5)
O1 0.026(4) 0.016(4) 0.105(7) -0.017(4) -0.003(4) -0.010(3)
O2 0.034(4) 0.027(4) 0.114(7) -0.028(4) 0.000(4) -0.020(4)
O3 0.027(4) 0.025(4) 0.087(6) -0.022(4) -0.002(4) -0.013(3)
O4 0.030(4) 0.024(4) 0.081(6) -0.019(4) -0.001(4) -0.007(3)
O5 0.021(4) 0.011(3) 0.081(5) -0.006(3) 0.006(3) -0.008(3)
O6 0.022(4) 0.025(4) 0.091(6) -0.008(4) -0.001(4) -0.006(3)
O7 0.025(4) 0.030(4) 0.070(5) -0.017(3) 0.010(3) -0.018(3)
O8 0.039(5) 0.035(4) 0.101(7) -0.018(4) 0.017(4) -0.026(4)
O1W 0.032(4) 0.020(4) 0.074(5) -0.012(3) 0.007(4) -0.008(3)
O2W 0.054(5) 0.055(6) 0.078(6) -0.004(5) -0.004(4) -0.020(5)

loop_
_atom_type_symbol
_atom_type_description
_atom_type_scat_dispersion_real
_atom_type_scat_dispersion_imag
_atom_type_scat_source
C C 0.0033 0.0016 'International Tables Vol C Tables 4.2.6.8 and 6.1.1.4'
H H 0.0000 0.0000 'International Tables Vol C Tables 4.2.6.8 and 6.1.1.4'
N N 0.0061 0.0033 'International Tables Vol C Tables 4.2.6.8 and 6.1.1.4'
O O 0.0106 0.0060 'International Tables Vol C Tables 4.2.6.8 and 6.1.1.4'
Cu Cu 0.3201 1.2651 'International Tables Vol C Tables 4.2.6.8 and 6.1.1.4'

loop_
_geom_angle_atom_site_label_1
_geom_angle_atom_site_label_2
_geom_angle_atom_site_label_3
_geom_angle
O5 Cu1 O3 176.9(4)
O5 Cu1 O7 92.3(3)
O3 Cu1 O7 88.3(3)
O5 Cu1 O1 88.0(3)
O3 Cu1 O1 92.6(3)
O7 Cu1 O1 159.2(4)
O5 Cu1 O1W 91.0(3)
O3 Cu1 O1W 85.9(3)
O7 Cu1 O1W 95.9(3)
O1 Cu1 O1W 104.8(3)
O2 C1 O1 121.0(10)
O2 C1 C2 118.1(10)
O1 C1 C2 120.8(9)
C1 C2 C4 109.6(9)
C1 C2 C3 116.1(9)
C4 C2 C3 108.5(9)
C1 C2 H2 107.4
C4 C2 H2 107.4
C3 C2 H2 107.4
O3 C3 O4 121.4(9)
O3 C3 C2 121.6(9)
O4 C3 C2 116.9(9)
C5 C4 C2 116.1(13)
C5 C4 H4A 108.3
C2 C4 H4A 108.3
C5 C4 H4B 108.3
C2 C4 H4B 108.3
H4A C4 H4B 107.4
C6 C5 C4 114.6(17)
C6 C5 H5A 108.6
C4 C5 H5A 108.6
C6 C5 H5B 108.6
C4 C5 H5B 108.6
H5A C5 H5B 107.6
C5 C6 C7 118.3(18)
C5 C6 H6A 107.7
C7 C6 H6A 107.7
C5 C6 H6B 107.7
C7 C6 H6B 107.7
H6A C6 H6B 107.1
C6 C7 H7A 109.5
C6 C7 H7B 109.5
H7A C7 H7B 109.5
C6 C7 H7C 109.5
H7A C7 H7C 109.5
H7B C7 H7C 109.5
O6 C8 O5 122.4(10)
O6 C8 C9 117.3(9)
O5 C8 C9 120.3(9)
C8 C9 C10 114.5(9)
C8 C9 C11 109.1(9)
C10 C9 C11 107.3(10)
C8 C9 H9 108.6
C10 C9 H9 108.6
C11 C9 H9 108.6
O8 C10 O7 121.3(9)
O8 C10 C9 118.6(9)
O7 C10 C9 120.1(9)
C12 C11 C9 118.1(14)
C12 C11 H11A 107.8
C9 C11 H11A 107.8
C12 C11 H11B 107.8
C9 C11 H11B 107.8
H11A C11 H11B 107.1
C13 C12 C11 116.2(16)
C13 C12 H12A 108.2
C11 C12 H12A 108.2
C13 C12 H12B 108.2
C11 C12 H12B 108.2
H12A C12 H12B 107.4
C12 C13 C14 115.0(19)
C12 C13 H13A 108.5
C14 C13 H13A 108.5
C12 C13 H13B 108.5
C14 C13 H13B 108.5
H13A C13 H13B 107.5
C13 C14 H14A 109.5
C13 C14 H14B 109.5
H14A C14 H14B 109.5
C13 C14 H14C 109.5
H14A C14 H14C 109.5
H14B C14 H14C 109.5
N2 C15 N1 119.1(10)
N2 C15 C16 123.1(12)
N1 C15 C16 117.8(11)
C17 C16 C15 119.9(13)
C17 C16 H16 120.1
C15 C16 H16 120.1
C16 C17 C18 121.2(13)
C16 C17 H17 119.4
C18 C17 H17 119.4
C19 C18 C17 117.4(14)
C19 C18 H18 121.3
C17 C18 H18 121.3
N1 C19 C18 120.3(13)
N1 C19 H19 119.8
C18 C19 H19 119.8
N4 C20 N3 118.8(10)
N4 C20 C21 123.8(11)
N3 C20 C21 117.4(10)
C22 C21 C20 120.4(10)
C22 C21 H21 119.8
C20 C21 H21 119.8
C21 C22 C23 120.3(11)
C21 C22 H22 119.9
C23 C22 H22 119.9
C24 C23 C22 119.7(11)
C24 C23 H23 120.1
C22 C23 H23 120.1
C23 C24 N3 120.0(10)
C23 C24 H24 120.0
N3 C24 H24 120.0
C15 N1 C19 123.3(10)
C15 N1 H1 118.3
C19 N1 H1 118.3
C15 N2 H2A 120.0
C15 N2 H2B 120.0
H2A N2 H2B 120.0
C20 N3 C24 122.1(9)
C20 N3 H3 118.9
C24 N3 H3 118.9
C20 N4 H4C 120.0
C20 N4 H4D 120.0
H4C N4 H4D 120.0
C1 O1 Cu1 127.2(7)
C3 O3 Cu1 127.4(7)
C8 O5 Cu1 125.5(6)
C10 O7 Cu1 124.0(6)
Cu1 O1W H1W1 110.1
Cu1 O1W H2W1 124.6
H1W1 O1W H2W1 107.7
H1W2 O2W H2W2 107.7

loop_
_geom_bond_atom_site_label_1
_geom_bond_atom_site_label_2
_geom_bond_distance
Cu1 O5 1.926(6)
Cu1 O3 1.930(7)
Cu1 O7 1.941(7)
Cu1 O1 1.944(7)
Cu1 O1W 2.308(8)
C1 O2 1.232(13)
C1 O1 1.260(13)
C1 C2 1.515(15)
C2 C4 1.522(18)
C2 C3 1.522(15)
C2 H2 0.9800
C3 O3 1.238(12)
C3 O4 1.262(12)
C4 C5 1.51(2)
C4 H4A 0.9700
C4 H4B 0.9700
C5 C6 1.50(3)
C5 H5A 0.9700
C5 H5B 0.9700
C6 C7 1.50(3)
C6 H6A 0.9700
C6 H6B 0.9700
C7 H7A 0.9600
C7 H7B 0.9600
C7 H7C 0.9600
C8 O6 1.234(13)
C8 O5 1.251(12)
C8 C9 1.510(15)
C9 C10 1.521(14)
C9 C11 1.546(18)
C9 H9 0.9800
C10 O8 1.233(13)
C10 O7 1.291(12)
C11 C12 1.46(2)
C11 H11A 0.9700
C11 H11B 0.9700
C12 C13 1.43(3)
C12 H12A 0.9700
C12 H12B 0.9700
C13 C14 1.60(3)
C13 H13A 0.9700
C13 H13B 0.9700
C14 H14A 0.9600
C14 H14B 0.9600
C14 H14C 0.9600
C15 N2 1.311(15)
C15 N1 1.337(15)
C15 C16 1.380(17)
C16 C17 1.36(2)
C16 H16 0.9300
C17 C18 1.39(2)
C17 H17 0.9300
C18 C19 1.36(2)
C18 H18 0.9300
C19 N1 1.338(16)
C19 H19 0.9300
C20 N4 1.301(14)
C20 N3 1.340(14)
C20 C21 1.396(16)
C21 C22 1.364(16)
C21 H21 0.9300
C22 C23 1.379(16)
C22 H22 0.9300
C23 C24 1.324(16)
C23 H23 0.9300
C24 N3 1.390(14)
C24 H24 0.9300
N1 H1 0.8600
N2 H2A 0.8600
N2 H2B 0.8600
N3 H3 0.8600
N4 H4C 0.8600
N4 H4D 0.8600
O1W H1W1 0.8499
O1W H2W1 0.8499
O2W H1W2 0.8500
O2W H2W2 0.8499
